data_1505471
loop_
_publ_author_name
'Liu, Wei'
'Buck, Matthew'
'Chen, Nan'
'Shang, Muhong'
'Taylor, Nicholas J.'
'Asoud, Jalil'
'Wu, Xing'
'Hasinoff, Brian B.'
'Dmitrienko, Gary I.'

_publ_section_title
;
 Total synthesis of isoprekinamycin: structural evidence for enhanced
 diazonium ion character and growth inhibitory activity toward cancer
 cells.
;
_journal_issue 15
_journal_name_full 'Organic letters'
_journal_page_first 2915
_journal_page_last 2918
_journal_paper_doi 10.1021/ol0712374
_journal_volume 9
_journal_year 2007
_chemical_formula_sum 'C18 H10 N2 O3'
_chemical_formula_weight 302.28
_chemical_name_systematic
; 
 ? 
;
_space_group_IT_number 33
_symmetry_cell_setting orthorhombic
_symmetry_space_group_name_Hall 'P 2c -2n'
_symmetry_space_group_name_H-M 'P n a 21'
_atom_sites_solution_hydrogens geom
_atom_sites_solution_primary direct
_atom_sites_solution_secondary difmap
_audit_creation_method SHELXL-97
_cell_angle_alpha 90.00
_cell_angle_beta 90.00
_cell_angle_gamma 90.00
_cell_formula_units_Z 4
_cell_length_a 19.6350(16)
_cell_length_b 4.6545(4)
_cell_length_c 14.8606(12)
_cell_measurement_temperature 180(2)
_cell_volume 1358.13(19)
_computing_structure_refinement 'SHELXL-97 (Sheldrick, 1997)'
_computing_structure_solution 'SHELXS-97 (Sheldrick, 1990)'
_diffrn_ambient_temperature 180(2)
_diffrn_measured_fraction_theta_full 1.000
_diffrn_measured_fraction_theta_max 1.000
_diffrn_radiation_monochromator graphite
_diffrn_radiation_source 'fine-focus sealed tube'
_diffrn_radiation_type MoK\a
_diffrn_radiation_wavelength 0.71073
_diffrn_reflns_av_R_equivalents 0.0464
_diffrn_reflns_av_sigmaI/netI 0.0369
_diffrn_reflns_limit_h_max 25
_diffrn_reflns_limit_h_min -24
_diffrn_reflns_limit_k_max 6
_diffrn_reflns_limit_k_min -6
_diffrn_reflns_limit_l_max 19
_diffrn_reflns_limit_l_min -19
_diffrn_reflns_number 9029
_diffrn_reflns_theta_full 28.02
_diffrn_reflns_theta_max 28.02
_diffrn_reflns_theta_min 2.07
_exptl_absorpt_coefficient_mu 0.103
_exptl_absorpt_correction_type none
_exptl_crystal_colour purple
_exptl_crystal_density_diffrn 1.478
_exptl_crystal_density_method 'not measured'
_exptl_crystal_description needle
_exptl_crystal_F_000 624
_exptl_crystal_size_max 0.24
_exptl_crystal_size_mid 0.11
_exptl_crystal_size_min 0.11
_refine_diff_density_max 0.158
_refine_diff_density_min -0.162
_refine_diff_density_rms 0.034
_refine_ls_abs_structure_details 'Flack H D (1983), Acta Cryst. A39, 876-881'
_refine_ls_abs_structure_Flack 1(10)
_refine_ls_extinction_method none
_refine_ls_goodness_of_fit_ref 1.044
_refine_ls_hydrogen_treatment constr
_refine_ls_matrix_type full
_refine_ls_number_parameters 210
_refine_ls_number_reflns 1707
_refine_ls_number_restraints 1
_refine_ls_restrained_S_all 1.044
_refine_ls_R_factor_all 0.0414
_refine_ls_R_factor_gt 0.0344
_refine_ls_shift/su_max 0.000
_refine_ls_shift/su_mean 0.000
_refine_ls_structure_factor_coef Fsqd
_refine_ls_weighting_details 'calc w=1/[\s^2^(Fo^2^)+(0.0293P)^2^+0.0000P] where P=(Fo^2^+2Fc^2^)/3'
_refine_ls_weighting_scheme calc
_refine_ls_wR_factor_gt 0.0656
_refine_ls_wR_factor_ref 0.0673
_reflns_number_gt 1436
_reflns_number_total 1707
_reflns_threshold_expression >2sigma(I)
_cod_data_source_file ol0712374si20070525_114818.cif
_cod_data_source_block gd1261m
_cod_depositor_comments
;
The following automatic conversions were performed:

'_exptl_absorpt_correction_type' value 'None' changed to 'none'
according to /home/saulius/struct/CIF-dictionaries/cif_core.dic
dictionary named 'cif_core.dic' version 2.4.1 from 2010-06-29.

Automatic conversion script
Id: cif_fix_values 1715 2011-07-08 13:25:40Z adriana 
;
_cod_original_sg_symbol_H-M Pna2_1
_cod_database_code 1505471

loop_
_symmetry_equiv_pos_as_xyz
'x, y, z'
'-x, -y, z+1/2'
'x+1/2, -y+1/2, z'
'-x+1/2, y+1/2, z+1/2'

loop_
_atom_site_label
_atom_site_type_symbol
_atom_site_fract_x
_atom_site_fract_y
_atom_site_fract_z
_atom_site_U_iso_or_equiv
_atom_site_adp_type
_atom_site_occupancy
_atom_site_symmetry_multiplicity
_atom_site_calc_flag
_atom_site_refinement_flags
C1 C -0.02456(10) 0.0805(4) 0.21844(15) 0.0321(5) Uani 1 1 d .
H1 H -0.0350 0.1287 0.2790 0.039 Uiso 1 1 calc R
C2 C -0.06204(11) -0.1272(4) 0.17485(17) 0.0376(5) Uani 1 1 d .
H2 H -0.0984 -0.2204 0.2053 0.045 Uiso 1 1 calc R
C3 C -0.04701(11) -0.2009(4) 0.08659(16) 0.0386(5) Uani 1 1 d .
H3 H -0.0730 -0.3454 0.0573 0.046 Uiso 1 1 calc R
C4 C 0.00508(11) -0.0672(4) 0.04104(15) 0.0358(5) Uani 1 1 d .
H4 H 0.0148 -0.1189 -0.0194 0.043 Uiso 1 1 calc R
C4A C 0.04376(10) 0.1458(4) 0.08403(15) 0.0295(4) Uani 1 1 d .
C5 C 0.09843(11) 0.2979(4) 0.04131(14) 0.0327(5) Uani 1 1 d .
C6 C 0.13864(10) 0.5326(4) 0.07848(14) 0.0332(5) Uani 1 1 d .
C6A C 0.12364(10) 0.5799(4) 0.17396(15) 0.0290(4) Uani 1 1 d .
C6B C 0.15726(10) 0.7761(4) 0.24002(16) 0.0327(5) Uani 1 1 d .
C7 C 0.21314(11) 0.9627(5) 0.23624(18) 0.0407(6) Uani 1 1 d .
C8 C 0.23172(12) 1.1128(5) 0.3144(2) 0.0488(7) Uani 1 1 d .
H8 H 0.2696 1.2396 0.3125 0.059 Uiso 1 1 calc R
C9 C 0.19645(13) 1.0809(5) 0.39345(19) 0.0516(7) Uani 1 1 d .
H9 H 0.2104 1.1844 0.4454 0.062 Uiso 1 1 calc R
C10 C 0.14055(13) 0.8988(5) 0.39840(17) 0.0444(6) Uani 1 1 d .
H10 H 0.1157 0.8760 0.4528 0.053 Uiso 1 1 calc R
C10A C 0.12252(11) 0.7525(4) 0.32136(16) 0.0344(5) Uani 1 1 d .
C11 C 0.06578(11) 0.5458(4) 0.31041(14) 0.0322(5) Uani 1 1 d .
C11A C 0.07115(10) 0.4365(4) 0.21543(13) 0.0281(4) Uani 1 1 d .
C11B C 0.02891(10) 0.2214(4) 0.17406(14) 0.0281(4) Uani 1 1 d .
N12 N 0.11545(10) 0.2327(4) -0.04317(14) 0.0413(5) Uani 1 1 d .
N13 N 0.13297(12) 0.1849(5) -0.11302(15) 0.0601(6) Uani 1 1 d .
O14 O 0.17895(9) 0.6697(3) 0.03227(12) 0.0477(4) Uani 1 1 d .
O15 O 0.24695(9) 0.9880(4) 0.15675(13) 0.0604(5) Uani 1 1 d .
C16 C 0.29760(13) 1.2049(6) 0.1477(2) 0.0647(9) Uani 1 1 d .
H16X H 0.2781 1.3917 0.1639 0.097 Uiso 1 1 calc R
H16Y H 0.3136 1.2108 0.0852 0.097 Uiso 1 1 calc R
H16Z H 0.3360 1.1615 0.1876 0.097 Uiso 1 1 calc R
O17 O 0.02325(8) 0.4848(3) 0.36674(10) 0.0434(4) Uani 1 1 d .

loop_
_atom_site_aniso_label
_atom_site_aniso_U_11
_atom_site_aniso_U_22
_atom_site_aniso_U_33
_atom_site_aniso_U_23
_atom_site_aniso_U_13
_atom_site_aniso_U_12
C1 0.0315(11) 0.0298(10) 0.0350(11) 0.0019(9) 0.0003(10) 0.0041(9)
C2 0.0328(11) 0.0311(11) 0.0490(14) 0.0069(11) -0.0009(11) -0.0006(9)
C3 0.0367(12) 0.0291(11) 0.0500(15) -0.0014(11) -0.0120(11) -0.0008(9)
C4 0.0405(12) 0.0324(11) 0.0346(12) -0.0037(10) -0.0069(10) 0.0043(10)
C4A 0.0288(10) 0.0260(10) 0.0338(11) 0.0011(9) -0.0045(9) 0.0046(8)
C5 0.0362(12) 0.0338(11) 0.0281(11) -0.0013(9) 0.0013(10) 0.0030(9)
C6 0.0314(11) 0.0293(10) 0.0391(13) -0.0031(10) 0.0039(10) 0.0040(9)
C6A 0.0265(10) 0.0247(9) 0.0357(11) -0.0002(9) -0.0031(9) 0.0040(8)
C6B 0.0299(10) 0.0257(10) 0.0425(12) -0.0015(9) -0.0067(10) 0.0051(8)
C7 0.0311(11) 0.0325(11) 0.0585(16) -0.0003(11) -0.0057(11) 0.0021(10)
C8 0.0371(13) 0.0364(13) 0.0729(18) -0.0111(13) -0.0181(14) 0.0010(10)
C9 0.0508(16) 0.0439(14) 0.0601(18) -0.0183(13) -0.0240(14) 0.0100(12)
C10 0.0464(14) 0.0461(14) 0.0408(13) -0.0105(11) -0.0124(12) 0.0101(12)
C10A 0.0347(12) 0.0297(11) 0.0388(13) -0.0013(10) -0.0094(11) 0.0082(9)
C11 0.0378(12) 0.0287(10) 0.0301(11) 0.0023(9) -0.0036(11) 0.0067(9)
C11A 0.0293(11) 0.0246(9) 0.0303(11) 0.0002(9) -0.0021(9) 0.0054(8)
C11B 0.0272(10) 0.0243(9) 0.0330(11) 0.0021(9) -0.0027(9) 0.0044(8)
N12 0.0438(12) 0.0419(11) 0.0384(12) -0.0056(9) 0.0027(10) -0.0030(9)
N13 0.0691(16) 0.0725(16) 0.0387(13) -0.0126(12) 0.0122(12) -0.0112(13)
O14 0.0469(10) 0.0475(10) 0.0487(10) -0.0054(8) 0.0163(8) -0.0114(8)
O15 0.0503(11) 0.0572(11) 0.0739(14) -0.0073(10) 0.0088(10) -0.0242(9)
C16 0.0407(15) 0.0430(14) 0.111(3) 0.0055(16) 0.0063(16) -0.0100(12)
O17 0.0529(11) 0.0437(9) 0.0335(8) 0.0018(8) 0.0039(8) -0.0018(8)

loop_
_atom_type_symbol
_atom_type_description
_atom_type_scat_dispersion_real
_atom_type_scat_dispersion_imag
_atom_type_scat_source
C C 0.0033 0.0000 'International Tables Vol C Tables 4.2.6.8 and 6.1.1.4'
H H 0.0000 0.0000 'International Tables Vol C Tables 4.2.6.8 and 6.1.1.4'
N N 0.0061 0.0000 'International Tables Vol C Tables 4.2.6.8 and 6.1.1.4'
O O 0.0106 0.0000 'International Tables Vol C Tables 4.2.6.8 and 6.1.1.4'

loop_
_geom_angle_atom_site_label_1
_geom_angle_atom_site_label_2
_geom_angle_atom_site_label_3
_geom_angle
C2 C1 C11B 120.5(2)
C1 C2 C3 120.3(2)
C4 C3 C2 120.8(2)
C3 C4 C4A 119.9(2)
C4 C4A C11B 119.68(19)
C4 C4A C5 123.5(2)
C11B C4A C5 116.77(18)
N12 C5 C4A 119.46(19)
N12 C5 C6 113.06(19)
C4A C5 C6 127.44(18)
O14 C6 C5 121.83(19)
O14 C6 C6A 126.4(2)
C5 C6 C6A 111.77(18)
C11A C6A C6 120.79(19)
C11A C6A C6B 109.49(18)
C6 C6A C6B 129.72(19)
C10A C6B C7 117.9(2)
C10A C6B C6A 107.80(18)
C7 C6B C6A 134.3(2)
O15 C7 C6B 118.1(2)
O15 C7 C8 123.3(2)
C6B C7 C8 118.6(2)
C9 C8 C7 121.6(2)
C8 C9 C10 120.7(2)
C10A C10 C9 117.4(2)
C10 C10A C6B 123.8(2)
C10 C10A C11 127.3(2)
C6B C10A C11 108.93(19)
O17 C11 C10A 126.4(2)
O17 C11 C11A 128.0(2)
C10A C11 C11A 105.68(19)
C6A C11A C11B 125.40(19)
C6A C11A C11 108.00(18)
C11B C11A C11 126.60(19)
C1 C11B C4A 118.88(19)
C1 C11B C11A 123.80(19)
C4A C11B C11A 117.31(18)
N13 N12 C5 176.3(2)
C7 O15 C16 119.0(2)

loop_
_geom_bond_atom_site_label_1
_geom_bond_atom_site_label_2
_geom_bond_distance
C1 C2 1.377(3)
C1 C11B 1.403(3)
C2 C3 1.387(3)
C3 C4 1.375(3)
C4 C4A 1.403(3)
C4A C11B 1.414(3)
C4A C5 1.434(3)
C5 N12 1.334(3)
C5 C6 1.457(3)
C6 O14 1.227(2)
C6 C6A 1.466(3)
C6A C11A 1.374(3)
C6A C6B 1.495(3)
C6B C10A 1.392(3)
C6B C7 1.400(3)
C7 O15 1.360(3)
C7 C8 1.403(4)
C8 C9 1.372(4)
C9 C10 1.389(4)
C10 C10A 1.378(3)
C10A C11 1.481(3)
C11 O17 1.216(2)
C11 C11A 1.504(3)
C11A C11B 1.438(3)
N12 N13 1.116(3)
O15 C16 1.423(3)
